data_4123327
loop_
_publ_author_name
'Nishida, Yusuke'
'Hosokawa, Naoki'
'Murai, Masahito'
'Takai, Kazuhiko'

_publ_section_title
;
 Isolation and Structural Characterization of Geminal
 Di(iodozincio)methane Complexes Stabilized with Nitrogen Ligands.
;
_journal_issue 1
_journal_name_full 'Journal of the American Chemical Society'
_journal_page_first 114
_journal_page_last 117
_journal_paper_doi 10.1021/ja5114535
_journal_volume 137
_journal_year 2015
_chemical_formula_moiety 'C10 H8 I2 N2 Zn'
_chemical_formula_sum 'C10 H8 I2 N2 Zn'
_chemical_formula_weight 475.38
_space_group_IT_number 15
_symmetry_cell_setting monoclinic
_symmetry_Int_Tables_number 15
_symmetry_space_group_name_Hall '-C 2yc'
_symmetry_space_group_name_H-M 'C 1 2/c 1'
_atom_sites_solution_hydrogens geom
_atom_sites_solution_primary direct
_atom_sites_solution_secondary difmap
_cell_angle_alpha 90.0000
_cell_angle_beta 128.585(15)
_cell_angle_gamma 90.0000
_cell_formula_units_Z 4
_cell_length_a 15.72(2)
_cell_length_b 8.289(9)
_cell_length_c 12.624(16)
_cell_measurement_reflns_used 2052
_cell_measurement_temperature 100
_cell_measurement_theta_max 27.47
_cell_measurement_theta_min 3.31
_cell_volume 1286(3)
_computing_cell_refinement CrystalClear
_computing_data_collection 'CrystalClear (Rigaku, ????)'
_computing_data_reduction CrystalClear
_computing_molecular_graphics 'CrystalStructure 4.0'
_computing_publication_material 'CrystalStructure 4.0 (Rigaku, 2010)'
_computing_structure_refinement 'SHELXL97 (Sheldrick, 2008)'
_computing_structure_solution 'Il Milione (Burla, et al., 2007)'
_diffrn_ambient_temperature 100
_diffrn_detector_area_resol_mean 7.111
_diffrn_measured_fraction_theta_full 0.996
_diffrn_measured_fraction_theta_max 0.996
_diffrn_measurement_device_type 'Rigaku Saturn724'
_diffrn_measurement_method \w
_diffrn_radiation_type 'Mo K\a'
_diffrn_radiation_wavelength 0.71075
_diffrn_reflns_av_R_equivalents 0.0494
_diffrn_reflns_limit_h_max 20
_diffrn_reflns_limit_h_min 0
_diffrn_reflns_limit_k_max 10
_diffrn_reflns_limit_k_min -10
_diffrn_reflns_limit_l_max 12
_diffrn_reflns_limit_l_min -16
_diffrn_reflns_number 2828
_diffrn_reflns_theta_full 27.47
_diffrn_reflns_theta_max 27.47
_diffrn_standards_number 0
_exptl_absorpt_coefficient_mu 6.683
_exptl_absorpt_correction_T_max 0.263
_exptl_absorpt_correction_T_min 0.220
_exptl_absorpt_correction_type multi-scan
_exptl_absorpt_process_details 'REQAB (Rigaku, 1998)'
_exptl_crystal_colour colorless
_exptl_crystal_density_diffrn 2.455
_exptl_crystal_density_method 'not measured'
_exptl_crystal_description prism
_exptl_crystal_F_000 872.00
_exptl_crystal_size_max 0.200
_exptl_crystal_size_mid 0.200
_exptl_crystal_size_min 0.200
_refine_diff_density_max 2.470
_refine_diff_density_min -1.640
_refine_ls_extinction_method none
_refine_ls_goodness_of_fit_ref 1.234
_refine_ls_hydrogen_treatment constr
_refine_ls_number_parameters 69
_refine_ls_number_reflns 1470
_refine_ls_number_restraints 0
_refine_ls_R_factor_gt 0.0552
_refine_ls_shift/su_max 0.000
_refine_ls_structure_factor_coef Fsqd
_refine_ls_weighting_details 'w = 1/[\s^2^(Fo^2^)+(0.0655P)^2^+31.0342P] where P=(Fo^2^+2Fc^2^)/3'
_refine_ls_weighting_scheme calc
_refine_ls_wR_factor_ref 0.1491
_reflns_number_gt 1440
_reflns_number_total 1470
_reflns_threshold_expression F^2^>2.0\s(F^2^)
_cod_data_source_file ja5114535_si_002.cif
_cod_data_source_block nishida_BIZmethane
_cod_database_code 4123327

loop_
_symmetry_equiv_pos_site_id
_symmetry_equiv_pos_as_xyz
1 +X,+Y,+Z
2 -X,+Y,1/2-Z
3 -X,-Y,-Z
4 +X,-Y,1/2+Z
5 1/2+X,1/2+Y,+Z
6 1/2-X,1/2+Y,1/2-Z
7 1/2-X,1/2-Y,-Z
8 1/2+X,1/2-Y,1/2+Z

loop_
_atom_site_label
_atom_site_type_symbol
_atom_site_fract_x
_atom_site_fract_y
_atom_site_fract_z
_atom_site_U_iso_or_equiv
_atom_site_adp_type
_atom_site_occupancy
_atom_site_symmetry_multiplicity
_atom_site_calc_flag
_atom_site_refinement_flags
I1 I 0.43775(5) 0.25450(7) 0.04047(6) 0.0249(3) Uani 1.0 8 d .
Zn1 Zn 0.5000 0.40474(15) 0.2500 0.0173(4) Uani 1.0 4 d .
N8 N 0.6014(5) 0.5943(9) 0.2931(6) 0.0149(13) Uani 1.0 8 d .
C2 C 0.5567(7) 0.7420(9) 0.2735(8) 0.0159(16) Uani 1.0 8 d .
C4 C 0.6145(9) 0.8819(12) 0.2987(8) 0.027(2) Uani 1.0 8 d .
C5 C 0.7050(7) 0.5814(13) 0.3384(8) 0.0226(18) Uani 1.0 8 d .
C7 C 0.7669(8) 0.7192(16) 0.3655(9) 0.035(3) Uani 1.0 8 d .
C9 C 0.7204(9) 0.8702(14) 0.3449(9) 0.036(3) Uani 1.0 8 d .
H4 H 0.5820 0.9845 0.2844 0.0328 Uiso 1.0 8 calc R
H5 H 0.7360 0.4776 0.3519 0.0271 Uiso 1.0 8 calc R
H7 H 0.8397 0.7097 0.3977 0.0416 Uiso 1.0 8 calc R
H9 H 0.7613 0.9651 0.3625 0.0430 Uiso 1.0 8 calc R

loop_
_atom_site_aniso_label
_atom_site_aniso_U_11
_atom_site_aniso_U_22
_atom_site_aniso_U_33
_atom_site_aniso_U_12
_atom_site_aniso_U_13
_atom_site_aniso_U_23
I1 0.0295(4) 0.0222(4) 0.0197(4) -0.0001(2) 0.0137(3) -0.0012(2)
Zn1 0.0187(6) 0.0091(6) 0.0226(7) 0.0000 0.0122(6) 0.0000
N8 0.016(3) 0.019(4) 0.008(3) -0.001(3) 0.006(3) 0.000(3)
C2 0.028(5) 0.014(4) 0.006(4) -0.002(3) 0.011(4) 0.002(3)
C4 0.047(6) 0.024(5) 0.012(4) -0.014(4) 0.019(4) -0.004(4)
C5 0.014(4) 0.039(5) 0.011(4) -0.004(4) 0.006(3) 0.003(4)
C7 0.023(5) 0.067(8) 0.012(4) -0.017(5) 0.009(4) -0.003(5)
C9 0.045(6) 0.046(7) 0.017(4) -0.037(5) 0.020(5) -0.010(4)

loop_
_atom_type_symbol
_atom_type_description
_atom_type_scat_dispersion_real
_atom_type_scat_dispersion_imag
_atom_type_scat_source
C C 0.0033 0.0016
;
International Tables for Crystallography
(1992, Vol. C, Tables 4.2.6.8 and 6.1.1.4)
;
H H 0.0000 0.0000
;
International Tables for Crystallography
(1992, Vol. C, Table 6.1.1.4)
;
I I -0.4742 1.8119
;
International Tables for Crystallography
(1992, Vol. C, Tables 4.2.6.8 and 6.1.1.4)
;
N N 0.0061 0.0033
;
International Tables for Crystallography
(1992, Vol. C, Tables 4.2.6.8 and 6.1.1.4)
;
Zn Zn 0.2839 1.4301
;
International Tables for Crystallography
(1992, Vol. C, Tables 4.2.6.8 and 6.1.1.4)
;

loop_
_geom_angle_atom_site_label_1
_geom_angle_atom_site_label_2
_geom_angle_atom_site_label_3
_geom_angle
_geom_angle_publ_flag
_geom_angle_site_symmetry_1
_geom_angle_site_symmetry_3
I1 Zn1 I1 120.38(11) yes . 2_655
I1 Zn1 N8 112.8(3) yes . .
I1 Zn1 N8 111.88(18) yes . 2_655
I1 Zn1 N8 111.88(18) yes 2_655 .
I1 Zn1 N8 112.8(3) yes 2_655 2_655
N8 Zn1 N8 80.3(4) yes . 2_655
Zn1 N8 C2 114.5(7) yes . .
Zn1 N8 C5 125.6(7) yes . .
C2 N8 C5 120.0(9) yes . .
N8 C2 C2 115.4(8) yes . 2_655
N8 C2 C4 121.6(10) yes . .
C2 C2 C4 123.0(9) yes 2_655 .
C2 C4 C9 119.0(10) yes . .
N8 C5 C7 120.6(10) yes . .
C5 C7 C9 119.1(11) yes . .
C4 C9 C7 119.7(11) yes . .
C2 C4 H4 120.491 no . .
C9 C4 H4 120.493 no . .
N8 C5 H5 119.700 no . .
C7 C5 H5 119.702 no . .
C5 C7 H7 120.435 no . .
C9 C7 H7 120.432 no . .
C4 C9 H9 120.139 no . .
C7 C9 H9 120.135 no . .

loop_
_geom_bond_atom_site_label_1
_geom_bond_atom_site_label_2
_geom_bond_distance
_geom_bond_publ_flag
_geom_bond_site_symmetry_2
I1 Zn1 2.505(3) yes .
Zn1 N8 2.055(8) yes .
Zn1 N8 2.055(8) yes 2_655
N8 C2 1.355(11) yes .
N8 C5 1.353(13) yes .
C2 C2 1.487(16) yes 2_655
C2 C4 1.383(14) yes .
C4 C9 1.382(19) yes .
C5 C7 1.397(17) yes .
C7 C9 1.390(18) yes .
C4 H4 0.950 no .
C5 H5 0.950 no .
C7 H7 0.950 no .
C9 H9 0.950 no .

loop_
_geom_contact_atom_site_label_1
_geom_contact_atom_site_label_2
_geom_contact_distance
_geom_contact_publ_flag
_geom_contact_site_symmetry_2
Zn1 C2 2.893(9) no 2_655
Zn1 C5 3.048(11) no 2_655
N8 C9 2.763(15) no .
C2 C7 2.742(17) no .
C4 C4 2.994(19) no 2_655
C4 C5 2.755(15) no .
N8 C9 3.584(12) no 7_666
C2 C7 3.577(13) no 7_666
C4 C5 3.594(12) no 7_666
C4 C7 3.505(16) no 7_666
C5 C4 3.594(12) no 7_666
C5 C9 3.416(17) no 7_666
C7 C2 3.577(13) no 7_666
C7 C4 3.505(16) no 7_666
C9 N8 3.584(12) no 7_666
C9 C5 3.416(17) no 7_666
Zn1 H5 3.1363 no .
Zn1 H5 3.1363 no 2_655
N8 H4 3.2436 no .
N8 H7 3.2445 no .
C2 H4 2.7090 no 2_655
C2 H5 3.2020 no .
C2 H9 3.2439 no .
C4 H4 2.7074 no 2_655
C4 H7 3.2574 no .
C5 H9 3.2643 no .
C7 H4 3.2589 no .
C9 H5 3.2605 no .
H4 H4 2.1469 no 2_655
H4 H9 2.3411 no .
H5 H7 2.3491 no .
H7 H9 2.3478 no .
I1 H4 3.3049 no 1_545
I1 H4 3.2940 no 2_645
I1 H5 3.1642 no 8_454
I1 H7 3.0963 no 6_645
I1 H9 3.2205 no 8_464
N8 H9 3.4775 no 7_666
C2 H7 3.4067 no 7_666
C4 H7 3.5135 no 7_666
C5 H9 3.0527 no 6_645
C5 H9 3.4910 no 7_666
C7 H5 3.4598 no 6_655
C7 H9 3.3662 no 6_645
C9 H5 3.0912 no 6_655
H4 I1 3.3049 no 1_565
H4 I1 3.2940 no 2_665
H5 I1 3.1642 no 8_555
H5 C7 3.4598 no 6_645
H5 C9 3.0912 no 6_645
H5 H7 3.4050 no 6_645
H5 H9 2.7351 no 6_645
H7 I1 3.0963 no 6_655
H7 C2 3.4067 no 7_666
H7 C4 3.5135 no 7_666
H7 H5 3.4050 no 6_655
H7 H9 3.3044 no 6_645
H9 I1 3.2205 no 8_565
H9 N8 3.4775 no 7_666
H9 C5 3.0527 no 6_655
H9 C5 3.4910 no 7_666
H9 C7 3.3662 no 6_655
H9 H5 2.7351 no 6_655
H9 H7 3.3044 no 6_655

loop_
_geom_torsion_atom_site_label_1
_geom_torsion_atom_site_label_2
_geom_torsion_atom_site_label_3
_geom_torsion_atom_site_label_4
_geom_torsion
_geom_torsion_publ_flag
_geom_torsion_site_symmetry_1
_geom_torsion_site_symmetry_3
_geom_torsion_site_symmetry_4
I1 Zn1 N8 C2 109.4(5) no . . .
I1 Zn1 N8 C5 -71.0(6) no . . .
I1 Zn1 N8 C2 -111.1(4) no . 2_655 2_655
I1 Zn1 N8 C5 68.5(7) no . 2_655 2_655
I1 Zn1 N8 C2 -111.1(4) no 2_655 . .
I1 Zn1 N8 C5 68.5(7) no 2_655 . .
I1 Zn1 N8 C2 109.4(5) no 2_655 2_655 2_655
I1 Zn1 N8 C5 -71.0(6) no 2_655 2_655 2_655
N8 Zn1 N8 C2 -0.3(5) no . 2_655 2_655
N8 Zn1 N8 C5 179.2(7) no . 2_655 2_655
N8 Zn1 N8 C2 -0.3(5) no 2_655 . .
N8 Zn1 N8 C5 179.2(7) no 2_655 . .
Zn1 N8 C2 C2 0.9(10) no . . 2_655
Zn1 N8 C2 C4 179.6(6) no . . .
Zn1 N8 C5 C7 -179.4(5) no . . .
C2 N8 C5 C7 0.1(13) no . . .
C5 N8 C2 C2 -178.7(8) no . . 2_655
C5 N8 C2 C4 0.0(13) no . . .
N8 C2 C2 N8 -1.2(12) no . 2_655 2_655
N8 C2 C2 C4 -179.9(8) no . 2_655 2_655
N8 C2 C4 C9 -0.0(15) no . . .
C2 C2 C4 C9 178.6(8) no 2_655 . .
C4 C2 C2 N8 -179.9(9) no . 2_655 2_655
C4 C2 C2 C4 1.3(15) no . 2_655 2_655
C2 C4 C9 C7 -0.1(16) no . . .
N8 C5 C7 C9 -0.3(15) no . . .
C5 C7 C9 C4 0.3(16) no . . .
